data_4333838
loop_
_publ_author_name
'Li-Li Liang'
'Xin-Long Ni'
'Yi Zhao'
'Kai Chen'
'Xin Xiao'
'Yun-Qian Zhang'
'Carl Redshaw'
'Qian-Jiang Zhu'
'Sai-Feng Xue'
'Zhu Tao'

_publ_section_title
;
 Construction of Cucurbit[7]uril Based Tubular Nanochannels Incorporating
 Associated [CdCl4]2- and Lanthanide Ions
;
_journal_name_full 'Inorganic Chemistry'
_journal_page_first 1909
_journal_page_last 1915
_journal_paper_doi 10.1021/ic302145j
_journal_volume 52
_journal_year 2013
_chemical_formula_moiety 'C42 H42 28 Nd2 O26, Cd Cl4, 4Cl, 55(H2 O)'
_chemical_formula_sum 'C42 H176 Cd Cl8 N28 Nd2 O81'
_chemical_formula_weight 3054.59
_chemical_name_systematic
; 
 ? 
;
_space_group_IT_number 2
_symmetry_cell_setting triclinic
_symmetry_space_group_name_Hall '-P 1'
_symmetry_space_group_name_H-M 'P -1'
_atom_sites_solution_hydrogens geom
_atom_sites_solution_primary direct
_atom_sites_solution_secondary difmap
_audit_creation_method SHELXL-97
_cell_angle_alpha 98.417(9)
_cell_angle_beta 112.688(9)
_cell_angle_gamma 110.141(6)
_cell_formula_units_Z 2
_cell_length_a 17.013(3)
_cell_length_b 17.386(3)
_cell_length_c 20.459(5)
_cell_measurement_reflns_used 9359
_cell_measurement_temperature 223(2)
_cell_measurement_theta_max 26.04
_cell_measurement_theta_min 2.24
_cell_volume 4962.1(18)
_computing_structure_refinement 'SHELXL-97 (Sheldrick, 1997)'
_computing_structure_solution 'SHELXS-97 (Sheldrick, 1990)'
_diffrn_ambient_temperature 223(2)
_diffrn_measured_fraction_theta_full 0.974
_diffrn_measured_fraction_theta_max 0.974
_diffrn_measurement_device_type 'Bruker APEX-II CCD'
_diffrn_measurement_method '\f and \w scans'
_diffrn_radiation_monochromator graphite
_diffrn_radiation_source 'fine-focus sealed tube'
_diffrn_radiation_type MoK\a
_diffrn_radiation_wavelength 0.71073
_diffrn_reflns_av_R_equivalents 0.1210
_diffrn_reflns_av_sigmaI/netI 0.1434
_diffrn_reflns_limit_h_max 19
_diffrn_reflns_limit_h_min -20
_diffrn_reflns_limit_k_max 20
_diffrn_reflns_limit_k_min -20
_diffrn_reflns_limit_l_max 24
_diffrn_reflns_limit_l_min -24
_diffrn_reflns_number 47093
_diffrn_reflns_theta_full 25.05
_diffrn_reflns_theta_max 25.05
_diffrn_reflns_theta_min 1.32
_diffrn_standards_number 0
_exptl_absorpt_coefficient_mu 1.603
_exptl_absorpt_correction_T_max 0.8434
_exptl_absorpt_correction_T_min 0.7722
_exptl_absorpt_correction_type multi-scan
_exptl_absorpt_process_details sadabs
_exptl_crystal_colour colorless
_exptl_crystal_density_diffrn 2.044
_exptl_crystal_description prism
_exptl_crystal_F_000 3152
_exptl_crystal_size_max 0.17
_exptl_crystal_size_mid 0.12
_exptl_crystal_size_min 0.11
_platon_squeeze_details
;
;
_refine_diff_density_max 4.500
_refine_diff_density_min -2.712
_refine_diff_density_rms 0.317
_refine_ls_extinction_method none
_refine_ls_goodness_of_fit_ref 1.139
_refine_ls_hydrogen_treatment constr
_refine_ls_matrix_type full
_refine_ls_number_parameters 984
_refine_ls_number_reflns 17136
_refine_ls_number_restraints 586
_refine_ls_restrained_S_all 1.123
_refine_ls_R_factor_all 0.1554
_refine_ls_R_factor_gt 0.1246
_refine_ls_shift/su_max 0.005
_refine_ls_shift/su_mean 0.000
_refine_ls_structure_factor_coef Fsqd
_refine_ls_weighting_details 'calc w=1/[\s^2^(Fo^2^)+(0.1891P)^2^+0.0020P] where P=(Fo^2^+2Fc^2^)/3'
_refine_ls_weighting_scheme calc
_refine_ls_wR_factor_gt 0.3052
_refine_ls_wR_factor_ref 0.3313
_reflns_number_gt 10835
_reflns_number_total 17136
_reflns_threshold_expression >2sigma(I)
_cod_data_source_file ic302145j_si_001_08.cif
_cod_data_source_block p04
_cod_original_cell_volume 4961.9(18)
_cod_database_code 4333838

loop_
_symmetry_equiv_pos_as_xyz
'x, y, z'
'-x, -y, -z'

loop_
_atom_site_label
_atom_site_type_symbol
_atom_site_fract_x
_atom_site_fract_y
_atom_site_fract_z
_atom_site_U_iso_or_equiv
_atom_site_adp_type
_atom_site_occupancy
_atom_site_symmetry_multiplicity
_atom_site_calc_flag
_atom_site_refinement_flags
_atom_site_disorder_assembly
_atom_site_disorder_group
Nd1 Nd 0.64145(5) 0.87727(4) 0.94287(3) 0.0224(2) Uani 1 1 d . . .
Nd2 Nd -0.14432(5) 0.54232(4) 0.60873(3) 0.0236(2) Uani 1 1 d . . .
C1 C 0.5617(8) 0.7850(7) 0.7421(6) 0.020(2) Uani 1 1 d U . .
C2 C 0.5018(8) 0.7424(7) 0.6142(6) 0.018(2) Uani 1 1 d U . .
H2 H 0.5413 0.7623 0.5900 0.021 Uiso 1 1 calc R . .
C3 C 0.5157(8) 0.6671(7) 0.6439(6) 0.017(2) Uani 1 1 d U . .
H3 H 0.5552 0.6493 0.6269 0.020 Uiso 1 1 calc R . .
C4 C 0.3566(8) 0.6168(7) 0.5561(6) 0.017(2) Uani 1 1 d U . .
C5 C 0.6011(7) 0.6631(8) 0.7795(6) 0.039(3) Uani 1 1 d DU . .
H5A H 0.6537 0.7101 0.8237 0.047 Uiso 1 1 calc R . .
H5B H 0.6256 0.6267 0.7616 0.047 Uiso 1 1 calc R . .
C6 C 0.3973(9) 0.5153(7) 0.6179(6) 0.020(2) Uani 1 1 d U . .
H6A H 0.3379 0.4735 0.5750 0.024 Uiso 1 1 calc R . .
H6B H 0.4460 0.4978 0.6188 0.024 Uiso 1 1 calc R . .
C7 C 0.5224(9) 0.6427(8) 0.8586(7) 0.022(2) Uani 1 1 d U . .
C8 C 0.4652(8) 0.5226(7) 0.7549(6) 0.018(2) Uani 1 1 d U . .
H8 H 0.4975 0.4872 0.7488 0.022 Uiso 1 1 calc R . .
C9 C 0.4144(9) 0.4959(8) 0.8017(7) 0.026(3) Uani 1 1 d U . .
H9 H 0.4244 0.4493 0.8199 0.031 Uiso 1 1 calc R . .
C10 C 0.3027(9) 0.4764(8) 0.6828(7) 0.023(3) Uani 1 1 d U . .
C11 C 0.4446(9) 0.5785(8) 0.9313(7) 0.026(3) Uani 1 1 d U . .
H11A H 0.4479 0.5280 0.9446 0.032 Uiso 1 1 calc R . .
H11B H 0.4964 0.6293 0.9725 0.032 Uiso 1 1 calc R . .
C12 C 0.2373(8) 0.4171(7) 0.7634(6) 0.020(2) Uani 1 1 d U . .
H12A H 0.2541 0.3764 0.7866 0.023 Uiso 1 1 calc R . .
H12B H 0.1807 0.3841 0.7156 0.023 Uiso 1 1 calc R . .
C13 C 0.3555(8) 0.6475(7) 0.9636(6) 0.021(2) Uani 1 1 d U . .
C14 C 0.2729(9) 0.4997(8) 0.8925(7) 0.026(3) Uani 1 1 d U . .
H14 H 0.2850 0.4540 0.9110 0.032 Uiso 1 1 calc R . .
C15 C 0.2082(9) 0.5270(8) 0.9188(7) 0.023(3) Uani 1 1 d U . .
H15 H 0.1933 0.4962 0.9521 0.028 Uiso 1 1 calc R . .
C16 C 0.1303(10) 0.4668(8) 0.7883(7) 0.029(3) Uani 1 1 d U . .
C17 C 0.2480(9) 0.6675(8) 1.0086(7) 0.022(2) Uani 1 1 d U . .
H17A H 0.3049 0.7204 1.0417 0.027 Uiso 1 1 calc R . .
H17B H 0.2324 0.6335 1.0392 0.027 Uiso 1 1 calc R . .
C18 C 0.0346(10) 0.4933(8) 0.8461(8) 0.031(3) Uani 1 1 d U . .
H18A H 0.0253 0.4659 0.8823 0.038 Uiso 1 1 calc R . .
H18B H -0.0162 0.4556 0.7967 0.038 Uiso 1 1 calc R . .
C19 C 0.1856(9) 0.7745(8) 0.9796(7) 0.024(3) Uani 1 1 d U . .
C20 C 0.0715(9) 0.6343(8) 0.9376(7) 0.026(3) Uani 1 1 d U . .
H20 H 0.0579 0.6014 0.9701 0.031 Uiso 1 1 calc R . .
C21 C 0.0215(9) 0.6980(8) 0.9279(7) 0.026(3) Uani 1 1 d U . .
H21 H -0.0122 0.6969 0.9576 0.032 Uiso 1 1 calc R . .
C22 C -0.0330(9) 0.5967(8) 0.8129(7) 0.023(3) Uani 1 1 d U . .
C23 C 0.0961(9) 0.8580(8) 0.9644(7) 0.025(3) Uani 1 1 d U . .
H23A H 0.1548 0.9014 1.0068 0.030 Uiso 1 1 calc R . .
H23B H 0.0454 0.8513 0.9773 0.030 Uiso 1 1 calc R . .
C24 C -0.0948(9) 0.7104(8) 0.8179(8) 0.048(4) Uani 1 1 d DU . .
H24A H -0.1575 0.6699 0.7782 0.057 Uiso 1 1 calc R . .
H24B H -0.1027 0.7386 0.8579 0.057 Uiso 1 1 calc R . .
C25 C 0.1463(8) 0.9565(7) 0.8975(6) 0.019(2) Uani 1 1 d U . .
C26 C -0.0132(8) 0.8627(7) 0.8379(6) 0.019(2) Uani 1 1 d U . .
H26 H -0.0575 0.8732 0.8533 0.023 Uiso 1 1 calc R . .
C27 C 0.0065(9) 0.9132(7) 0.7861(6) 0.021(2) Uani 1 1 d U . .
H27 H -0.0309 0.9461 0.7742 0.026 Uiso 1 1 calc R . .
C28 C -0.0567(9) 0.7681(8) 0.7253(7) 0.024(3) Uani 1 1 d U . .
C29 C 0.1549(9) 1.0393(8) 0.8081(7) 0.024(3) Uani 1 1 d U . .
H29A H 0.2119 1.0815 0.8527 0.029 Uiso 1 1 calc R . .
H29B H 0.1143 1.0673 0.7898 0.029 Uiso 1 1 calc R . .
C30 C -0.0366(9) 0.8635(8) 0.6463(7) 0.026(3) Uani 1 1 d U . .
H30A H -0.0840 0.8107 0.6052 0.031 Uiso 1 1 calc R . .
H30B H -0.0610 0.9064 0.6430 0.031 Uiso 1 1 calc R . .
C31 C 0.2697(9) 1.0306(8) 0.7626(7) 0.026(3) Uani 1 1 d U . .
C32 C 0.1190(9) 0.9860(8) 0.6714(7) 0.024(3) Uani 1 1 d U . .
H32 H 0.0873 1.0235 0.6598 0.029 Uiso 1 1 calc R . .
C33 C 0.1790(9) 0.9921(8) 0.6346(7) 0.028(3) Uani 1 1 d U . .
H33 H 0.1799 1.0344 0.6076 0.034 Uiso 1 1 calc R . .
C34 C 0.0626(9) 0.8508(8) 0.5866(7) 0.026(3) Uani 1 1 d U . .
C35 C 0.3597(10) 1.0501(9) 0.6915(8) 0.032(3) Uani 1 1 d U . .
H35A H 0.3538 1.0854 0.6589 0.039 Uiso 1 1 calc R . .
H35B H 0.4119 1.0875 0.7405 0.039 Uiso 1 1 calc R . .
C36 C 0.1624(9) 0.8844(8) 0.5255(7) 0.028(3) Uani 1 1 d U . .
H36A H 0.1731 0.9326 0.5061 0.034 Uiso 1 1 calc R . .
H36B H 0.1091 0.8337 0.4851 0.034 Uiso 1 1 calc R . .
C37 C 0.4548(9) 0.9694(8) 0.7049(7) 0.024(3) Uani 1 1 d U . .
C38 C 0.3428(9) 0.9422(8) 0.5827(7) 0.025(3) Uani 1 1 d U . .
H38 H 0.3446 0.9827 0.5541 0.030 Uiso 1 1 calc R . .
C39 C 0.4036(9) 0.8954(8) 0.5802(7) 0.023(3) Uani 1 1 d U . .
H39 H 0.4389 0.9170 0.5535 0.028 Uiso 1 1 calc R . .
C40 C 0.2472(10) 0.7937(8) 0.5239(7) 0.029(3) Uani 1 1 d U . .
C41 C 0.5491(9) 0.8968(8) 0.6821(7) 0.028(3) Uani 1 1 d U . .
H41A H 0.5784 0.9115 0.6505 0.034 Uiso 1 1 calc R . .
H41B H 0.5947 0.9339 0.7331 0.034 Uiso 1 1 calc R . .
C42 C 0.3598(9) 0.7395(8) 0.5091(7) 0.024(3) Uani 1 1 d U . .
H42A H 0.3026 0.6945 0.4666 0.029 Uiso 1 1 calc R . .
H42B H 0.4034 0.7670 0.4908 0.029 Uiso 1 1 calc R . .
Cd1 Cd 0.26091(9) 0.45673(8) 0.11599(7) 0.0489(4) Uani 1 1 d . . .
Cl1 Cl 0.1349(3) 0.5020(3) 0.0718(3) 0.0690(14) Uani 1 1 d . . .
Cl2 Cl 0.3307(3) 0.4953(3) 0.2522(2) 0.0542(11) Uani 1 1 d . . .
Cl3 Cl 0.1840(3) 0.2991(3) 0.0559(2) 0.0566(11) Uani 1 1 d . . .
Cl4 Cl 0.3877(3) 0.5259(4) 0.0842(3) 0.0680(14) Uani 1 1 d . . .
Cl5 Cl 0.6801(7) 0.6956(6) 0.1091(5) 0.070(3) Uani 0.547(11) 1 d P A 1
Cl8 Cl 0.2011(7) 0.6609(6) 0.6059(5) 0.069(3) Uani 0.50 1 d P B 1
Cl5' Cl 0.8014(5) 0.7524(4) 0.0982(5) 0.034(2) Uani 0.453(11) 1 d P A 2
Cl10 Cl 0.3080(5) 0.9105(5) 0.8461(4) 0.133(4) Uani 1 1 d . C 2
Cl6 Cl 0.2397(5) 0.0338(4) 0.3990(4) 0.0929(18) Uani 1 1 d U . .
Cl7 Cl 1.0000 1.0000 0.0000 0.240(12) Uani 1 2 d S . .
N1 N 0.5281(7) 0.8098(6) 0.6785(5) 0.022(2) Uani 1 1 d U . .
N2 N 0.5614(6) 0.6980(6) 0.7229(5) 0.019(2) Uani 1 1 d DU . .
N3 N 0.4013(8) 0.7008(6) 0.5602(6) 0.026(2) Uani 1 1 d U . .
N4 N 0.4200(7) 0.5986(6) 0.6066(5) 0.022(2) Uani 1 1 d U . .
N5 N 0.5320(7) 0.6135(6) 0.7990(5) 0.025(2) Uani 1 1 d DU . .
N6 N 0.4577(7) 0.5781(6) 0.8637(5) 0.021(2) Uani 1 1 d U . .
N7 N 0.3887(7) 0.5106(6) 0.6846(5) 0.022(2) Uani 1 1 d U . .
N8 N 0.3149(7) 0.4700(6) 0.7507(5) 0.022(2) Uani 1 1 d U . .
N9 N 0.3575(8) 0.5783(7) 0.9222(6) 0.029(2) Uani 1 1 d U . .
N10 N 0.2672(7) 0.6197(6) 0.9581(5) 0.022(2) Uani 1 1 d U . .
N11 N 0.2166(7) 0.4702(6) 0.8117(5) 0.024(2) Uani 1 1 d U . .
N12 N 0.1241(8) 0.5047(7) 0.8499(6) 0.030(2) Uani 1 1 d U . .
N13 N 0.1688(7) 0.6902(6) 0.9701(5) 0.023(2) Uani 1 1 d U . .
N14 N 0.1020(7) 0.7793(6) 0.9525(5) 0.022(2) Uani 1 1 d U . .
N15 N 0.0308(7) 0.5776(6) 0.8618(5) 0.023(2) Uani 1 1 d U . .
N16 N -0.0427(7) 0.6616(6) 0.8462(5) 0.026(2) Uani 1 1 d DU . .
N17 N 0.0785(7) 0.8894(6) 0.8997(5) 0.024(2) Uani 1 1 d U . .
N18 N 0.1070(7) 0.9692(6) 0.8283(6) 0.025(2) Uani 1 1 d U . .
N19 N -0.0526(8) 0.7754(6) 0.7892(6) 0.028(2) Uani 1 1 d DU . .
N20 N -0.0193(7) 0.8459(6) 0.7204(5) 0.0172(19) Uani 1 1 d U . .
N21 N 0.1815(7) 1.0140(6) 0.7511(6) 0.025(2) Uani 1 1 d U . .
N22 N 0.2725(8) 1.0163(7) 0.6980(6) 0.029(2) Uani 1 1 d U . .
N23 N 0.0481(7) 0.8938(6) 0.6394(5) 0.020(2) Uani 1 1 d U . .
N24 N 0.1393(8) 0.9035(7) 0.5852(6) 0.031(2) Uani 1 1 d U . .
N25 N 0.3823(8) 0.9854(7) 0.6632(6) 0.032(2) Uani 1 1 d U . .
N26 N 0.4678(7) 0.9139(6) 0.6592(5) 0.022(2) Uani 1 1 d U . .
N27 N 0.2476(7) 0.8686(7) 0.5509(6) 0.026(2) Uani 1 1 d U . .
N28 N 0.3356(7) 0.8053(6) 0.5414(6) 0.025(2) Uani 1 1 d U . .
O1 O 0.5914(6) 0.8318(5) 0.8064(5) 0.0256(18) Uani 1 1 d U . .
O2 O 0.5702(6) 0.7175(6) 0.9028(5) 0.030(2) Uani 1 1 d U . .
O3 O 0.4185(7) 0.7166(7) 0.9997(6) 0.043(2) Uani 1 1 d U . .
O4 O 0.2653(6) 0.8362(6) 1.0084(5) 0.030(2) Uani 1 1 d U . .
O5 O 0.2305(6) 0.9998(6) 0.9440(5) 0.031(2) Uani 1 1 d U . .
O6 O 0.3396(7) 1.0594(7) 0.8253(6) 0.043(2) Uani 1 1 d U . .
O7 O 0.5034(7) 0.9998(6) 0.7728(5) 0.041(2) Uani 1 1 d U . .
O8 O 0.2722(6) 0.5672(6) 0.5119(5) 0.030(2) Uani 1 1 d U . .
O9 O 0.2262(7) 0.4550(6) 0.6294(5) 0.032(2) Uani 1 1 d U . .
O10 O 0.0682(7) 0.4357(6) 0.7229(6) 0.042(2) Uani 1 1 d U . .
O11 O -0.0810(6) 0.5544(6) 0.7427(5) 0.032(2) Uani 1 1 d U . .
O12 O -0.0885(6) 0.6979(5) 0.6732(4) 0.0203(17) Uani 1 1 d U . .
O13 O 0.0099(7) 0.7738(6) 0.5476(5) 0.041(2) Uani 1 1 d U . .
O14 O 0.1756(7) 0.7242(7) 0.4885(6) 0.044(2) Uani 1 1 d U . .
O1W O 0.5965(7) 0.8299(6) 1.0362(5) 0.034(2) Uani 1 1 d U . .
O2W O 0.7583(7) 0.8260(6) 1.0218(5) 0.034(2) Uani 1 1 d U . .
O3W O -0.1476(7) 0.6274(6) 0.5203(5) 0.034(2) Uani 1 1 d U . .
O4W O -0.1092(7) 0.4178(6) 0.6279(5) 0.040(2) Uani 1 1 d U . .
O5W O -0.2667(7) 0.4351(6) 0.6338(5) 0.035(2) Uani 1 1 d U . .
O6W O 0.6560(7) 0.9999(6) 0.8940(5) 0.040(2) Uani 1 1 d U . .
O7W O 0.7784(7) 0.9088(6) 0.9168(5) 0.039(2) Uani 1 1 d U . .
O8W O 0.0287(8) 0.6162(7) 0.6673(6) 0.048(3) Uani 1 1 d U . .
O9W O 0.4677(8) 0.8243(7) 0.8726(6) 0.054(3) Uani 1 1 d U . .
O10W O -0.0842(8) 0.4971(7) 0.5221(6) 0.052(3) Uani 1 1 d U . .
O11W O -0.2792(8) 0.5794(7) 0.5901(6) 0.047(3) Uani 1 1 d U . .
O12W O 0.5812(9) 0.9707(8) 0.9965(6) 0.057(3) Uani 1 1 d U . .

loop_
_atom_site_aniso_label
_atom_site_aniso_U_11
_atom_site_aniso_U_22
_atom_site_aniso_U_33
_atom_site_aniso_U_23
_atom_site_aniso_U_13
_atom_site_aniso_U_12
Nd1 0.0139(4) 0.0187(4) 0.0197(4) -0.0033(3) 0.0005(3) 0.0033(3)
Nd2 0.0139(4) 0.0220(4) 0.0198(4) -0.0050(3) 0.0022(3) 0.0030(3)
C1 0.020(3) 0.019(3) 0.020(3) 0.0059(12) 0.0089(15) 0.0092(14)
C2 0.017(2) 0.017(2) 0.018(2) 0.0053(12) 0.0080(15) 0.0082(13)
C3 0.017(2) 0.017(2) 0.017(2) 0.0048(12) 0.0081(14) 0.0075(13)
C4 0.017(2) 0.017(2) 0.017(2) 0.0051(12) 0.0081(15) 0.0075(13)
C5 0.038(3) 0.038(3) 0.040(3) 0.0123(14) 0.0177(18) 0.0176(17)
C6 0.020(3) 0.020(3) 0.020(3) 0.0055(12) 0.0098(15) 0.0087(14)
C7 0.022(3) 0.022(3) 0.023(3) 0.0065(12) 0.0103(15) 0.0104(14)
C8 0.019(2) 0.018(3) 0.019(2) 0.0058(12) 0.0082(15) 0.0087(14)
C9 0.025(3) 0.025(3) 0.026(3) 0.0081(13) 0.0117(16) 0.0112(15)
C10 0.023(3) 0.022(3) 0.023(3) 0.0069(12) 0.0104(15) 0.0099(14)
C11 0.026(3) 0.026(3) 0.026(3) 0.0084(13) 0.0123(16) 0.0116(15)
C12 0.020(3) 0.019(3) 0.019(3) 0.0062(12) 0.0092(15) 0.0083(14)
C13 0.021(3) 0.021(3) 0.020(3) 0.0064(12) 0.0093(15) 0.0093(14)
C14 0.026(3) 0.026(3) 0.026(3) 0.0081(13) 0.0125(16) 0.0113(15)
C15 0.023(3) 0.023(3) 0.023(3) 0.0072(12) 0.0108(15) 0.0102(14)
C16 0.029(3) 0.029(3) 0.029(3) 0.0093(13) 0.0132(16) 0.0127(15)
C17 0.022(3) 0.022(3) 0.023(3) 0.0069(12) 0.0101(15) 0.0105(14)
C18 0.031(3) 0.031(3) 0.031(3) 0.0105(13) 0.0144(17) 0.0137(16)
C19 0.024(3) 0.024(3) 0.024(3) 0.0071(13) 0.0116(16) 0.0106(14)
C20 0.026(3) 0.026(3) 0.025(3) 0.0082(13) 0.0117(16) 0.0111(15)
C21 0.026(3) 0.026(3) 0.026(3) 0.0083(13) 0.0124(16) 0.0116(15)
C22 0.024(3) 0.023(3) 0.023(3) 0.0074(13) 0.0108(15) 0.0102(14)
C23 0.025(3) 0.024(3) 0.025(3) 0.0071(13) 0.0111(16) 0.0114(15)
C24 0.046(4) 0.051(4) 0.047(4) 0.0153(15) 0.024(2) 0.0199(19)
C25 0.018(3) 0.018(3) 0.019(3) 0.0054(12) 0.0083(15) 0.0086(14)
C26 0.019(3) 0.019(3) 0.020(3) 0.0060(12) 0.0085(15) 0.0093(14)
C27 0.021(3) 0.021(3) 0.022(3) 0.0062(12) 0.0097(15) 0.0100(14)
C28 0.024(3) 0.024(3) 0.024(3) 0.0078(13) 0.0111(16) 0.0105(14)
C29 0.024(3) 0.024(3) 0.024(3) 0.0072(13) 0.0108(15) 0.0108(14)
C30 0.026(3) 0.026(3) 0.026(3) 0.0085(13) 0.0119(16) 0.0111(15)
C31 0.026(3) 0.025(3) 0.025(3) 0.0083(13) 0.0114(16) 0.0115(15)
C32 0.024(3) 0.024(3) 0.024(3) 0.0081(13) 0.0104(16) 0.0112(14)
C33 0.028(3) 0.028(3) 0.028(3) 0.0094(13) 0.0124(16) 0.0128(15)
C34 0.027(3) 0.026(3) 0.026(3) 0.0079(13) 0.0125(16) 0.0117(15)
C35 0.032(3) 0.032(3) 0.032(3) 0.0101(13) 0.0154(17) 0.0142(16)
C36 0.028(3) 0.029(3) 0.028(3) 0.0081(13) 0.0135(16) 0.0129(15)
C37 0.024(3) 0.024(3) 0.024(3) 0.0072(13) 0.0110(16) 0.0109(14)
C38 0.025(3) 0.025(3) 0.025(3) 0.0079(13) 0.0115(16) 0.0108(14)
C39 0.023(3) 0.023(3) 0.023(3) 0.0076(12) 0.0108(15) 0.0095(14)
C40 0.029(3) 0.029(3) 0.029(3) 0.0092(13) 0.0139(16) 0.0125(15)
C41 0.028(3) 0.028(3) 0.028(3) 0.0087(13) 0.0129(16) 0.0124(15)
C42 0.024(3) 0.024(3) 0.025(3) 0.0075(13) 0.0111(16) 0.0112(15)
Cd1 0.0444(7) 0.0643(8) 0.0641(8) 0.0397(7) 0.0337(7) 0.0349(6)
Cl1 0.043(3) 0.077(3) 0.112(4) 0.063(3) 0.043(3) 0.032(2)
Cl2 0.065(3) 0.054(2) 0.063(3) 0.013(2) 0.043(2) 0.035(2)
Cl3 0.075(3) 0.064(3) 0.059(3) 0.021(2) 0.044(2) 0.046(2)
Cl4 0.047(3) 0.108(4) 0.069(3) 0.050(3) 0.038(2) 0.034(3)
Cl5 0.076(7) 0.064(6) 0.053(5) 0.032(4) -0.001(5) 0.044(5)
Cl8 0.046(5) 0.056(5) 0.053(5) -0.024(4) 0.002(4) 0.009(4)
Cl5' 0.024(4) 0.017(4) 0.072(6) 0.022(3) 0.027(4) 0.012(3)
Cl10 0.083(4) 0.110(5) 0.116(5) -0.064(4) 0.063(4) -0.033(4)
Cl6 0.092(2) 0.094(2) 0.0933(19) 0.0311(11) 0.0440(12) 0.0404(12)
Cl7 0.045(5) 0.199(13) 0.267(16) -0.186(13) -0.041(7) 0.064(7)
N1 0.023(2) 0.021(2) 0.022(2) 0.0071(12) 0.0100(14) 0.0102(13)
N2 0.018(2) 0.020(2) 0.016(2) 0.0059(11) 0.0109(13) 0.0031(12)
N3 0.026(2) 0.026(2) 0.026(2) 0.0080(12) 0.0116(14) 0.0121(13)
N4 0.022(2) 0.022(2) 0.022(2) 0.0069(11) 0.0102(14) 0.0098(13)
N5 0.025(2) 0.024(2) 0.025(2) 0.0079(12) 0.0115(14) 0.0106(13)
N6 0.022(2) 0.021(2) 0.022(2) 0.0064(11) 0.0099(14) 0.0099(13)
N7 0.022(2) 0.022(2) 0.022(2) 0.0068(11) 0.0101(14) 0.0098(13)
N8 0.022(2) 0.023(2) 0.022(2) 0.0072(12) 0.0104(14) 0.0098(13)
N9 0.029(3) 0.029(3) 0.029(3) 0.0091(12) 0.0138(15) 0.0125(14)
N10 0.022(2) 0.021(2) 0.022(2) 0.0070(11) 0.0101(14) 0.0096(13)
N11 0.023(2) 0.024(2) 0.023(2) 0.0074(12) 0.0112(14) 0.0103(13)
N12 0.029(3) 0.030(3) 0.030(3) 0.0092(12) 0.0139(15) 0.0133(14)
N13 0.023(2) 0.023(2) 0.024(2) 0.0074(12) 0.0106(14) 0.0104(13)
N14 0.022(2) 0.022(2) 0.022(2) 0.0064(11) 0.0100(14) 0.0102(13)
N15 0.023(2) 0.023(2) 0.024(2) 0.0069(12) 0.0107(14) 0.0110(13)
N16 0.026(2) 0.025(2) 0.025(2) 0.0086(12) 0.0113(14) 0.0115(13)
N17 0.023(2) 0.024(2) 0.024(2) 0.0074(12) 0.0107(14) 0.0110(13)
N18 0.025(2) 0.025(2) 0.025(2) 0.0078(12) 0.0119(14) 0.0110(13)
N19 0.028(3) 0.027(3) 0.029(3) 0.0084(12) 0.0126(15) 0.0127(14)
N20 0.017(2) 0.017(2) 0.017(2) 0.0057(11) 0.0077(13) 0.0075(12)
N21 0.025(2) 0.025(2) 0.025(2) 0.0069(12) 0.0122(14) 0.0111(13)
N22 0.029(3) 0.029(3) 0.029(3) 0.0091(12) 0.0129(15) 0.0130(14)
N23 0.020(2) 0.020(2) 0.020(2) 0.0065(11) 0.0093(14) 0.0090(13)
N24 0.031(3) 0.031(3) 0.031(3) 0.0094(12) 0.0141(15) 0.0139(14)
N25 0.032(3) 0.032(3) 0.032(3) 0.0099(12) 0.0151(15) 0.0141(14)
N26 0.022(2) 0.022(2) 0.022(2) 0.0069(12) 0.0100(14) 0.0100(13)
N27 0.026(2) 0.026(2) 0.026(2) 0.0075(12) 0.0123(14) 0.0120(13)
N28 0.025(2) 0.024(2) 0.025(2) 0.0069(12) 0.0113(14) 0.0114(13)
O1 0.026(2) 0.025(2) 0.025(2) 0.0066(11) 0.0112(13) 0.0122(12)
O2 0.030(2) 0.029(2) 0.030(2) 0.0092(11) 0.0133(13) 0.0134(12)
O3 0.043(3) 0.043(3) 0.043(3) 0.0134(12) 0.0209(15) 0.0187(14)
O4 0.030(2) 0.030(2) 0.031(2) 0.0090(11) 0.0139(13) 0.0138(12)
O5 0.031(2) 0.031(2) 0.031(2) 0.0092(11) 0.0141(13) 0.0136(12)
O6 0.043(3) 0.044(3) 0.043(3) 0.0132(12) 0.0202(15) 0.0190(14)
O7 0.041(3) 0.041(3) 0.041(2) 0.0130(12) 0.0186(15) 0.0184(14)
O8 0.030(2) 0.030(2) 0.030(2) 0.0088(11) 0.0138(13) 0.0132(12)
O9 0.031(2) 0.032(2) 0.031(2) 0.0100(11) 0.0147(14) 0.0137(12)
O10 0.042(3) 0.042(3) 0.042(3) 0.0128(12) 0.0194(15) 0.0189(14)
O11 0.032(2) 0.031(2) 0.031(2) 0.0095(11) 0.0146(13) 0.0136(12)
O12 0.0204(19) 0.0200(19) 0.0204(19) 0.0063(11) 0.0090(12) 0.0093(11)
O13 0.041(2) 0.040(3) 0.041(2) 0.0122(12) 0.0190(15) 0.0181(14)
O14 0.043(3) 0.043(3) 0.044(3) 0.0131(12) 0.0203(15) 0.0193(14)
O1W 0.034(2) 0.034(2) 0.035(2) 0.0104(11) 0.0166(14) 0.0147(13)
O2W 0.034(2) 0.034(2) 0.034(2) 0.0106(11) 0.0156(14) 0.0158(13)
O3W 0.034(2) 0.034(2) 0.033(2) 0.0108(11) 0.0159(14) 0.0142(13)
O4W 0.040(2) 0.040(2) 0.040(2) 0.0125(12) 0.0178(14) 0.0182(13)
O5W 0.035(2) 0.036(2) 0.035(2) 0.0105(12) 0.0169(14) 0.0154(13)
O6W 0.040(2) 0.039(2) 0.039(2) 0.0129(12) 0.0177(14) 0.0175(13)
O7W 0.038(2) 0.040(2) 0.039(2) 0.0125(12) 0.0185(14) 0.0169(13)
O8W 0.047(3) 0.048(3) 0.048(3) 0.0146(13) 0.0222(16) 0.0216(15)
O9W 0.054(3) 0.054(3) 0.054(3) 0.0165(13) 0.0250(16) 0.0243(15)
O10W 0.052(3) 0.053(3) 0.053(3) 0.0155(13) 0.0251(16) 0.0232(15)
O11W 0.047(3) 0.047(3) 0.048(3) 0.0141(12) 0.0219(15) 0.0215(14)
O12W 0.057(3) 0.057(3) 0.057(3) 0.0175(13) 0.0266(17) 0.0257(16)

loop_
_atom_type_symbol
_atom_type_description
_atom_type_scat_dispersion_real
_atom_type_scat_dispersion_imag
_atom_type_scat_source
C C 0.0033 0.0016 'International Tables Vol C Tables 4.2.6.8 and 6.1.1.4'
H H 0.0000 0.0000 'International Tables Vol C Tables 4.2.6.8 and 6.1.1.4'
N N 0.0061 0.0033 'International Tables Vol C Tables 4.2.6.8 and 6.1.1.4'
O O 0.0106 0.0060 'International Tables Vol C Tables 4.2.6.8 and 6.1.1.4'
Nd Nd -0.1943 3.0179 'International Tables Vol C Tables 4.2.6.8 and 6.1.1.4'
Cd Cd -0.8075 1.2024 'International Tables Vol C Tables 4.2.6.8 and 6.1.1.4'
Cl Cl 0.1484 0.1585 'International Tables Vol C Tables 4.2.6.8 and 6.1.1.4'

loop_
_geom_angle_atom_site_label_1
_geom_angle_atom_site_label_2
_geom_angle_atom_site_label_3
_geom_angle
_geom_angle_site_symmetry_1
_geom_angle_site_symmetry_3
O6W Nd1 O1W 136.8(3) . .
O6W Nd1 O2 142.4(3) . .
O1W Nd1 O2 71.8(3) . .
O6W Nd1 O9W 87.2(4) . .
O1W Nd1 O9W 80.3(3) . .
O2 Nd1 O9W 72.8(3) . .
O6W Nd1 O5 78.5(3) . 2_677
O1W Nd1 O5 81.2(3) . 2_677
O2 Nd1 O5 137.8(3) . 2_677
O9W Nd1 O5 134.2(3) . 2_677
O6W Nd1 O7W 73.7(3) . .
O1W Nd1 O7W 137.8(3) . .
O2 Nd1 O7W 100.4(3) . .
O9W Nd1 O7W 138.5(3) . .
O5 Nd1 O7W 78.4(3) 2_677 .
O6W Nd1 O1 68.1(3) . .
O1W Nd1 O1 141.4(3) . .
O2 Nd1 O1 75.3(3) . .
O9W Nd1 O1 71.2(3) . .
O5 Nd1 O1 137.4(3) 2_677 .
O7W Nd1 O1 67.6(3) . .
O6W Nd1 O12W 70.1(3) . .
O1W Nd1 O12W 67.0(3) . .
O2 Nd1 O12W 125.7(3) . .
O9W Nd1 O12W 66.9(4) . .
O5 Nd1 O12W 67.3(3) 2_677 .
O7W Nd1 O12W 133.8(4) . .
O1 Nd1 O12W 120.9(3) . .
O6W Nd1 O2W 134.8(3) . .
O1W Nd1 O2W 70.6(3) . .
O2 Nd1 O2W 69.5(3) . .
O9W Nd1 O2W 137.8(3) . .
O5 Nd1 O2W 71.2(3) 2_677 .
O7W Nd1 O2W 68.0(3) . .
O1 Nd1 O2W 115.4(3) . .
O12W Nd1 O2W 123.7(3) . .
O8W Nd2 O8 135.6(3) . 2_566
O8W Nd2 O11 71.9(3) . .
O8 Nd2 O11 137.3(3) 2_566 .
O8W Nd2 O4W 80.9(3) . .
O8 Nd2 O4W 82.0(3) 2_566 .
O11 Nd2 O4W 70.2(3) . .
O8W Nd2 O12 70.5(3) . .
O8 Nd2 O12 136.8(3) 2_566 .
O11 Nd2 O12 76.3(3) . .
O4W Nd2 O12 141.2(3) . .
O8W Nd2 O3W 87.6(3) . .
O8 Nd2 O3W 77.8(3) 2_566 .
O11 Nd2 O3W 143.8(3) . .
O4W Nd2 O3W 136.9(3) . .
O12 Nd2 O3W 68.7(3) . .
O8W Nd2 O11W 138.5(3) . .
O8 Nd2 O11W 77.7(3) 2_566 .
O11 Nd2 O11W 100.4(3) . .
O4W Nd2 O11W 136.3(3) . .
O12 Nd2 O11W 68.1(3) . .
O3W Nd2 O11W 75.1(3) . .
O8W Nd2 O10W 68.8(4) . .
O8 Nd2 O10W 66.9(3) 2_566 .
O11 Nd2 O10W 126.2(3) . .
O4W Nd2 O10W 68.6(3) . .
O12 Nd2 O10W 120.8(3) . .
O3W Nd2 O10W 68.5(3) . .
O11W Nd2 O10W 133.3(4) . .
O8W Nd2 O5W 136.1(3) . .
O8 Nd2 O5W 71.7(3) 2_566 .
O11 Nd2 O5W 68.3(3) . .
O4W Nd2 O5W 68.8(3) . .
O12 Nd2 O5W 115.9(3) . .
O3W Nd2 O5W 136.1(3) . .
O11W Nd2 O5W 68.2(3) . .
O10W Nd2 O5W 123.3(3) . .
O1 C1 N1 123.0(10) . .
O1 C1 N2 125.0(10) . .
N1 C1 N2 111.9(9) . .
N1 C2 N3 114.9(9) . .
N1 C2 C3 105.4(9) . .
N3 C2 C3 102.2(9) . .
N1 C2 H2 111.3 . .
N3 C2 H2 111.3 . .
C3 C2 H2 111.3 . .
N2 C3 N4 117.2(9) . .
N2 C3 C2 108.4(8) . .
N4 C3 C2 102.3(9) . .
N2 C3 H3 109.5 . .
N4 C3 H3 109.5 . .
C2 C3 H3 109.5 . .
O8 C4 N4 127.3(10) . .
O8 C4 N3 124.6(11) . .
N4 C4 N3 108.1(10) . .
N2 C5 N5 111.4(8) . .
N2 C5 H5A 109.3 . .
N5 C5 H5A 109.3 . .
N2 C5 H5B 109.3 . .
N5 C5 H5B 109.3 . .
H5A C5 H5B 108.0 . .
N7 C6 N4 116.2(9) . .
N7 C6 H6A 108.2 . .
N4 C6 H6A 108.2 . .
N7 C6 H6B 108.2 . .
N4 C6 H6B 108.2 . .
H6A C6 H6B 107.4 . .
O2 C7 N6 126.5(10) . .
O2 C7 N5 124.3(10) . .
N6 C7 N5 109.1(10) . .
N7 C8 N5 114.3(10) . .
N7 C8 C9 102.9(9) . .
N5 C8 C9 102.2(8) . .
N7 C8 H8 112.2 . .
N5 C8 H8 112.2 . .
C9 C8 H8 112.2 . .
N8 C9 N6 112.7(10) . .
N8 C9 C8 103.9(10) . .
N6 C9 C8 102.5(9) . .
N8 C9 H9 112.3 . .
N6 C9 H9 112.3 . .
C8 C9 H9 112.3 . .
O9 C10 N8 124.4(11) . .
O9 C10 N7 126.4(11) . .
N8 C10 N7 109.2(11) . .
N9 C11 N6 113.9(11) . .
N9 C11 H11A 108.8 . .
N6 C11 H11A 108.8 . .
N9 C11 H11B 108.8 . .
N6 C11 H11B 108.8 . .
H11A C11 H11B 107.7 . .
N8 C12 N11 112.1(9) . .
N8 C12 H12A 109.2 . .
N11 C12 H12A 109.2 . .
N8 C12 H12B 109.2 . .
N11 C12 H12B 109.2 . .
H12A C12 H12B 107.9 . .
O3 C13 N10 125.4(11) . .
O3 C13 N9 127.3(11) . .
N10 C13 N9 107.3(10) . .
N9 C14 N11 114.6(10) . .
N9 C14 C15 103.3(9) . .
N11 C14 C15 101.7(10) . .
N9 C14 H14 112.1 . .
N11 C14 H14 112.1 . .
C15 C14 H14 112.1 . .
N12 C15 N10 115.2(10) . .
N12 C15 C14 104.0(9) . .
N10 C15 C14 102.3(9) . .
N12 C15 H15 111.6 . .
N10 C15 H15 111.6 . .
C14 C15 H15 111.6 . .
O10 C16 N11 124.5(11) . .
O10 C16 N12 126.9(12) . .
N11 C16 N12 108.7(11) . .
N10 C17 N13 113.5(9) . .
N10 C17 H17A 108.9 . .
N13 C17 H17A 108.9 . .
N10 C17 H17B 108.9 . .
N13 C17 H17B 108.9 . .
H17A C17 H17B 107.7 . .
N12 C18 N15 110.9(10) . .
N12 C18 H18A 109.5 . .
N15 C18 H18A 109.5 . .
N12 C18 H18B 109.5 . .
N15 C18 H18B 109.5 . .
H18A C18 H18B 108.0 . .
O4 C19 N14 126.2(11) . .
O4 C19 N13 124.7(12) . .
N14 C19 N13 109.1(10) . .
N13 C20 N15 114.8(9) . .
N13 C20 C21 104.0(10) . .
N15 C20 C21 103.9(10) . .
N13 C20 H20 111.2 . .
N15 C20 H20 111.2 . .
C21 C20 H20 111.2 . .
N14 C21 N16 115.5(10) . .
N14 C21 C20 100.6(10) . .
N16 C21 C20 100.0(9) . .
N14 C21 H21 113.1 . .
N16 C21 H21 113.1 . .
C20 C21 H21 113.1 . .
O11 C22 N16 124.7(12) . .
O11 C22 N15 123.3(11) . .
N16 C22 N15 112.0(10) . .
N14 C23 N17 114.0(9) . .
N14 C23 H23A 108.8 . .
N17 C23 H23A 108.8 . .
N14 C23 H23B 108.8 . .
N17 C23 H23B 108.8 . .
H23A C23 H23B 107.6 . .
N19 C24 N16 116.2(9) . .
N19 C24 H24A 108.2 . .
N16 C24 H24A 108.2 . .
N19 C24 H24B 108.2 . .
N16 C24 H24B 108.2 . .
H24A C24 H24B 107.4 . .
O5 C25 N17 129.4(11) . .
O5 C25 N18 122.2(10) . .
N17 C25 N18 108.3(10) . .
N17 C26 N19 113.1(10) . .
N17 C26 C27 104.5(9) . .
N19 C26 C27 99.8(8) . .
N17 C26 H26 112.8 . .
N19 C26 H26 112.8 . .
C27 C26 H26 112.8 . .
N18 C27 N20 113.7(9) . .
N18 C27 C26 103.3(10) . .
N20 C27 C26 103.0(9) . .
N18 C27 H27 112.0 . .
N20 C27 H27 112.0 . .
C26 C27 H27 112.0 . .
N19 C28 O12 127.2(11) . .
N19 C28 N20 109.2(10) . .
O12 C28 N20 123.6(10) . .
N18 C29 N21 114.4(10) . .
N18 C29 H29A 108.7 . .
N21 C29 H29A 108.7 . .
N18 C29 H29B 108.7 . .
N21 C29 H29B 108.7 . .
H29A C29 H29B 107.6 . .
N23 C30 N20 111.7(10) . .
N23 C30 H30A 109.3 . .
N20 C30 H30A 109.3 . .
N23 C30 H30B 109.3 . .
N20 C30 H30B 109.3 . .
H30A C30 H30B 107.9 . .
O6 C31 N22 124.8(12) . .
O6 C31 N21 124.2(11) . .
N22 C31 N21 110.9(11) . .
N21 C32 C33 106.6(10) . .
N21 C32 N23 114.3(10) . .
C33 C32 N23 104.8(9) . .
N21 C32 H32 110.3 . .
C33 C32 H32 110.3 . .
N23 C32 H32 110.3 . .
N24 C33 C32 104.0(10) . .
N24 C33 N22 111.0(11) . .
C32 C33 N22 102.3(10) . .
N24 C33 H33 112.9 . .
C32 C33 H33 112.9 . .
N22 C33 H33 112.9 . .
O13 C34 N24 127.2(11) . .
O13 C34 N23 123.0(11) . .
N24 C34 N23 109.8(10) . .
N25 C35 N22 114.4(11) . .
N25 C35 H35A 108.7 . .
N22 C35 H35A 108.7 . .
N25 C35 H35B 108.7 . .
N22 C35 H35B 108.7 . .
H35A C35 H35B 107.6 . .
N24 C36 N27 112.3(11) . .
N24 C36 H36A 109.1 . .
N27 C36 H36A 109.1 . .
N24 C36 H36B 109.1 . .
N27 C36 H36B 109.1 . .
H36A C36 H36B 107.9 . .
O7 C37 N25 126.1(11) . .
O7 C37 N26 124.1(12) . .
N25 C37 N26 109.8(10) . .
N25 C38 N27 112.5(9) . .
N25 C38 C39 103.3(10) . .
N27 C38 C39 101.6(9) . .
N25 C38 H38 112.9 . .
N27 C38 H38 112.9 . .
C39 C38 H38 112.9 . .
N28 C39 N26 114.2(10) . .
N28 C39 C38 104.1(10) . .
N26 C39 C38 104.1(9) . .
N28 C39 H39 111.3 . .
N26 C39 H39 111.3 . .
C38 C39 H39 111.3 . .
O14 C40 N27 124.6(13) . .
O14 C40 N28 125.4(12) . .
N27 C40 N28 110.0(11) . .
N1 C41 N26 113.7(10) . .
N1 C41 H41A 108.8 . .
N26 C41 H41A 108.8 . .
N1 C41 H41B 108.8 . .
N26 C41 H41B 108.8 . .
H41A C41 H41B 107.7 . .
N3 C42 N28 114.2(9) . .
N3 C42 H42A 108.7 . .
N28 C42 H42A 108.7 . .
N3 C42 H42B 108.7 . .
N28 C42 H42B 108.7 . .
H42A C42 H42B 107.6 . .
Cl1 Cd1 Cl2 108.41(17) . .
Cl1 Cd1 Cl3 105.55(17) . .
Cl2 Cd1 Cl3 111.34(15) . .
Cl1 Cd1 Cl4 113.07(16) . .
Cl2 Cd1 Cl4 108.24(16) . .
Cl3 Cd1 Cl4 110.25(17) . .
C1 N1 C41 122.9(10) . .
C1 N1 C2 108.8(9) . .
C41 N1 C2 124.8(10) . .
C3 N2 C5 133.5(10) . .
C3 N2 C1 104.6(8) . .
C5 N2 C1 121.8(9) . .
C4 N3 C42 124.0(10) . .
C4 N3 C2 112.9(10) . .
C42 N3 C2 122.3(10) . .
C4 N4 C6 123.3(10) . .
C4 N4 C3 114.1(9) . .
C6 N4 C3 122.4(10) . .
C7 N5 C5 124.9(10) . .
C7 N5 C8 113.3(8) . .
C5 N5 C8 121.8(9) . .
C7 N6 C11 124.8(10) . .
C7 N6 C9 112.7(9) . .
C11 N6 C9 120.9(9) . .
C10 N7 C6 121.7(10) . .
C10 N7 C8 112.5(9) . .
C6 N7 C8 124.5(10) . .
C10 N8 C9 111.3(9) . .
C10 N8 C12 123.1(10) . .
C9 N8 C12 122.6(10) . .
C13 N9 C11 121.2(10) . .
C13 N9 C14 113.6(10) . .
C11 N9 C14 121.6(10) . .
C13 N10 C17 121.5(10) . .
C13 N10 C15 113.2(9) . .
C17 N10 C15 121.4(9) . .
C16 N11 C14 114.0(9) . .
C16 N11 C12 121.1(10) . .
C14 N11 C12 120.6(10) . .
C16 N12 C18 121.7(11) . .
C16 N12 C15 111.1(10) . .
C18 N12 C15 123.6(10) . .
C19 N13 C20 112.3(10) . .
C19 N13 C17 120.3(10) . .
C20 N13 C17 125.5(10) . .
C19 N14 C23 122.5(10) . .
C19 N14 C21 113.7(10) . .
C23 N14 C21 122.0(10) . .
C22 N15 C20 111.1(10) . .
C22 N15 C18 123.6(10) . .
C20 N15 C18 122.1(10) . .
C22 N16 C24 132.8(11) . .
C22 N16 C21 113.0(10) . .
C24 N16 C21 113.7(10) . .
C25 N17 C26 112.0(10) . .
C25 N17 C23 122.6(10) . .
C26 N17 C23 124.8(10) . .
C25 N18 C29 124.5(10) . .
C25 N18 C27 111.0(9) . .
C29 N18 C27 123.4(10) . .
C28 N19 C26 116.0(9) . .
C28 N19 C24 130.1(11) . .
C26 N19 C24 113.0(10) . .
C28 N20 C27 111.7(9) . .
C28 N20 C30 123.6(9) . .
C27 N20 C30 120.6(9) . .
C31 N21 C32 109.1(9) . .
C31 N21 C29 126.0(10) . .
C32 N21 C29 123.4(10) . .
C31 N22 C35 123.9(11) . .
C31 N22 C33 110.8(10) . .
C35 N22 C33 121.7(10) . .
C34 N23 C30 125.0(10) . .
C34 N23 C32 109.2(9) . .
C30 N23 C32 123.2(9) . .
C34 N24 C36 123.2(11) . .
C34 N24 C33 111.9(10) . .
C36 N24 C33 121.9(10) . .
C37 N25 C35 123.9(11) . .
C37 N25 C38 111.9(10) . .
C35 N25 C38 122.9(11) . .
C37 N26 C41 124.7(10) . .
C37 N26 C39 110.7(10) . .
C41 N26 C39 122.2(9) . .
C40 N27 C36 123.9(11) . .
C40 N27 C38 111.8(10) . .
C36 N27 C38 119.7(10) . .
C40 N28 C39 112.0(10) . .
C40 N28 C42 124.2(10) . .
C39 N28 C42 122.2(10) . .
C1 O1 Nd1 160.3(8) . .
C7 O2 Nd1 157.1(8) . .
C25 O5 Nd1 151.5(8) . 2_677
C4 O8 Nd2 152.8(7) . 2_566
C22 O11 Nd2 153.6(8) . .
C28 O12 Nd2 160.2(8) . .

loop_
_geom_bond_atom_site_label_1
_geom_bond_atom_site_label_2
_geom_bond_distance
_geom_bond_site_symmetry_2
Nd1 O6W 2.462(10) .
Nd1 O1W 2.462(9) .
Nd1 O2 2.471(9) .
Nd1 O9W 2.471(12) .
Nd1 O5 2.475(9) 2_677
Nd1 O7W 2.486(9) .
Nd1 O1 2.490(8) .
Nd1 O12W 2.526(11) .
Nd1 O2W 2.553(10) .
Nd2 O8W 2.444(11) .
Nd2 O8 2.466(9) 2_566
Nd2 O11 2.473(9) .
Nd2 O4W 2.482(10) .
Nd2 O12 2.485(8) .
Nd2 O3W 2.495(9) .
Nd2 O11W 2.498(11) .
Nd2 O10W 2.521(10) .
Nd2 O5W 2.550(9) .
C1 O1 1.241(13) .
C1 N1 1.402(16) .
C1 N2 1.504(14) .
C2 N1 1.428(13) .
C2 N3 1.458(16) .
C2 C3 1.573(16) .
C2 H2 0.9800 .
C3 N2 1.412(13) .
C3 N4 1.446(14) .
C3 H3 0.9800 .
C4 O8 1.240(14) .
C4 N4 1.343(15) .
C4 N3 1.367(15) .
C5 N2 1.4317(10) .
C5 N5 1.4320(10) .
C5 H5A 0.9700 .
C5 H5B 0.9700 .
C6 N7 1.438(14) .
C6 N4 1.443(15) .
C6 H6A 0.9700 .
C6 H6B 0.9700 .
C7 O2 1.237(14) .
C7 N6 1.325(15) .
C7 N5 1.343(14) .
C8 N7 1.445(16) .
C8 N5 1.469(14) .
C8 C9 1.539(15) .
C8 H8 0.9800 .
C9 N8 1.461(17) .
C9 N6 1.489(15) .
C9 H9 0.9800 .
C10 O9 1.214(15) .
C10 N8 1.352(15) .
C10 N7 1.360(15) .
C11 N9 1.420(16) .
C11 N6 1.482(14) .
C11 H11A 0.9700 .
C11 H11B 0.9700 .
C12 N8 1.468(14) .
C12 N11 1.476(14) .
C12 H12A 0.9700 .
C12 H12B 0.9700 .
C13 O3 1.176(14) .
C13 N10 1.361(15) .
C13 N9 1.384(15) .
C14 N9 1.427(16) .
C14 N11 1.450(16) .
C14 C15 1.572(16) .
C14 H14 0.9800 .
C15 N12 1.444(17) .
C15 N10 1.462(15) .
C15 H15 0.9800 .
C16 O10 1.226(16) .
C16 N11 1.334(17) .
C16 N12 1.394(15) .
C17 N10 1.437(14) .
C17 N13 1.492(16) .
C17 H17A 0.9700 .
C17 H17B 0.9700 .
C18 N12 1.435(17) .
C18 N15 1.482(16) .
C18 H18A 0.9700 .
C18 H18B 0.9700 .
C19 O4 1.238(14) .
C19 N14 1.351(16) .
C19 N13 1.362(16) .
C20 N13 1.407(16) .
C20 N15 1.453(15) .
C20 C21 1.604(18) .
C20 H20 0.9800 .
C21 N14 1.433(15) .
C21 N16 1.481(16) .
C21 H21 0.9800 .
C22 O11 1.281(14) .
C22 N16 1.324(15) .
C22 N15 1.341(16) .
C23 N14 1.400(15) .
C23 N17 1.469(16) .
C23 H23A 0.9700 .
C23 H23B 0.9700 .
C24 N19 1.449(2) .
C24 N16 1.452(2) .
C24 H24A 0.9700 .
C24 H24B 0.9700 .
C25 O5 1.233(14) .
C25 N17 1.349(15) .
C25 N18 1.401(16) .
C26 N17 1.435(16) .
C26 N19 1.444(14) .
C26 C27 1.533(16) .
C26 H26 0.9800 .
C27 N18 1.444(16) .
C27 N20 1.450(13) .
C27 H27 0.9800 .
C28 N19 1.268(15) .
C28 O12 1.279(14) .
C28 N20 1.319(15) .
C29 N18 1.430(15) .
C29 N21 1.467(14) .
C29 H29A 0.9700 .
C29 H29B 0.9700 .
C30 N23 1.425(15) .
C30 N20 1.527(15) .
C30 H30A 0.9700 .
C30 H30B 0.9700 .
C31 O6 1.238(16) .
C31 N22 1.332(15) .
C31 N21 1.341(16) .
C32 N21 1.449(16) .
C32 C33 1.470(16) .
C32 N23 1.485(15) .
C32 H32 0.9800 .
C33 N24 1.468(16) .
C33 N22 1.476(18) .
C33 H33 0.9800 .
C34 O13 1.242(15) .
C34 N24 1.326(16) .
C34 N23 1.370(14) .
C35 N25 1.425(16) .
C35 N22 1.462(16) .
C35 H35A 0.9700 .
C35 H35B 0.9700 .
C36 N24 1.447(15) .
C36 N27 1.477(17) .
C36 H36A 0.9700 .
C36 H36B 0.9700 .
C37 O7 1.222(15) .
C37 N25 1.349(17) .
C37 N26 1.377(14) .
C38 N25 1.470(15) .
C38 N27 1.482(15) .
C38 C39 1.532(17) .
C38 H38 0.9800 .
C39 N28 1.449(15) .
C39 N26 1.466(16) .
C39 H39 0.9800 .
C40 O14 1.233(16) .
C40 N27 1.334(16) .
C40 N28 1.335(17) .
C41 N1 1.413(16) .
C41 N26 1.431(17) .
C41 H41A 0.9700 .
C41 H41B 0.9700 .
C42 N3 1.417(16) .
C42 N28 1.493(15) .
C42 H42A 0.9700 .
C42 H42B 0.9700 .
Cd1 Cl1 2.431(5) .
Cd1 Cl2 2.444(5) .
Cd1 Cl3 2.456(5) .
Cd1 Cl4 2.459(4) .
O5 Nd1 2.475(9) 2_677
O8 Nd2 2.466(9) 2_566

loop_
_geom_torsion_atom_site_label_1
_geom_torsion_atom_site_label_2
_geom_torsion_atom_site_label_3
_geom_torsion_atom_site_label_4
_geom_torsion
_geom_torsion_site_symmetry_1
_geom_torsion_site_symmetry_4
N1 C2 C3 N2 -8.5(12) . .
N3 C2 C3 N2 -129.0(9) . .
N1 C2 C3 N4 116.0(9) . .
N3 C2 C3 N4 -4.5(9) . .
N7 C8 C9 N8 1.5(11) . .
N5 C8 C9 N8 120.3(10) . .
N7 C8 C9 N6 -116.1(10) . .
N5 C8 C9 N6 2.7(12) . .
N9 C14 C15 N12 122.0(10) . .
N11 C14 C15 N12 2.9(12) . .
N9 C14 C15 N10 1.8(12) . .
N11 C14 C15 N10 -117.3(10) . .
N13 C20 C21 N14 4.1(11) . .
N15 C20 C21 N14 -116.3(10) . .
N13 C20 C21 N16 122.6(9) . .
N15 C20 C21 N16 2.1(11) . .
N17 C26 C27 N18 -5.2(11) . .
N19 C26 C27 N18 -122.3(10) . .
N17 C26 C27 N20 113.5(10) . .
N19 C26 C27 N20 -3.6(11) . .
N21 C32 C33 N24 120.8(11) . .
N23 C32 C33 N24 -0.7(13) . .
N21 C32 C33 N22 5.2(12) . .
N23 C32 C33 N22 -116.4(10) . .
N25 C38 C39 N28 122.3(10) . .
N27 C38 C39 N28 5.6(11) . .
N25 C38 C39 N26 2.4(12) . .
N27 C38 C39 N26 -114.3(9) . .
O1 C1 N1 C41 18.6(17) . .
N2 C1 N1 C41 -158.6(10) . .
O1 C1 N1 C2 178.5(11) . .
N2 C1 N1 C2 1.2(13) . .
N26 C41 N1 C1 -114.7(12) . .
N26 C41 N1 C2 88.7(13) . .
N3 C2 N1 C1 115.9(11) . .
C3 C2 N1 C1 4.2(12) . .
N3 C2 N1 C41 -84.7(14) . .
C3 C2 N1 C41 163.6(11) . .
N4 C3 N2 C5 73.2(14) . .
C2 C3 N2 C5 -171.8(10) . .
N4 C3 N2 C1 -106.2(10) . .
C2 C3 N2 C1 8.9(11) . .
N5 C5 N2 C3 -89.7(14) . .
N5 C5 N2 C1 89.6(12) . .
O1 C1 N2 C3 176.2(11) . .
N1 C1 N2 C3 -6.7(12) . .
O1 C1 N2 C5 -3.3(16) . .
N1 C1 N2 C5 173.9(9) . .
O8 C4 N3 C42 -6.9(16) . .
N4 C4 N3 C42 172.0(10) . .
O8 C4 N3 C2 -176.7(10) . .
N4 C4 N3 C2 2.3(12) . .
N28 C42 N3 C4 109.5(12) . .
N28 C42 N3 C2 -81.7(13) . .
N1 C2 N3 C4 -112.0(11) . .
C3 C2 N3 C4 1.6(11) . .
N1 C2 N3 C42 78.0(13) . .
C3 C2 N3 C42 -168.3(9) . .
O8 C4 N4 C6 -1.3(16) . .
N3 C4 N4 C6 179.9(9) . .
O8 C4 N4 C3 173.1(10) . .
N3 C4 N4 C3 -5.7(12) . .
N7 C6 N4 C4 -105.6(12) . .
N7 C6 N4 C3 80.4(13) . .
N2 C3 N4 C4 124.9(10) . .
C2 C3 N4 C4 6.5(11) . .
N2 C3 N4 C6 -60.7(13) . .
C2 C3 N4 C6 -179.1(9) . .
O2 C7 N5 C5 3(2) . .
N6 C7 N5 C5 -174.5(10) . .
O2 C7 N5 C8 -178.9(12) . .
N6 C7 N5 C8 4.0(15) . .
N2 C5 N5 C7 -98.5(14) . .
N2 C5 N5 C8 83.1(14) . .
N7 C8 N5 C7 106.1(11) . .
C9 C8 N5 C7 -4.2(14) . .
N7 C8 N5 C5 -75.3(13) . .
C9 C8 N5 C5 174.3(10) . .
O2 C7 N6 C11 -13(2) . .
N5 C7 N6 C11 163.6(11) . .
O2 C7 N6 C9 -179.0(12) . .
N5 C7 N6 C9 -2.0(15) . .
N9 C11 N6 C7 113.2(13) . .
N9 C11 N6 C9 -82.3(14) . .
N8 C9 N6 C7 -111.7(12) . .
C8 C9 N6 C7 -0.7(14) . .
N8 C9 N6 C11 82.0(14) . .
C8 C9 N6 C11 -166.9(11) . .
O9 C10 N7 C6 -8.0(19) . .
N8 C10 N7 C6 172.3(10) . .
O9 C10 N7 C8 -175.4(12) . .
N8 C10 N7 C8 4.9(13) . .
N4 C6 N7 C10 101.2(13) . .
N4 C6 N7 C8 -93.0(14) . .
N5 C8 N7 C10 -113.8(10) . .
C9 C8 N7 C10 -3.9(12) . .
N5 C8 N7 C6 79.2(13) . .
C9 C8 N7 C6 -170.8(10) . .
O9 C10 N8 C9 176.5(12) . .
N7 C10 N8 C9 -3.8(13) . .
O9 C10 N8 C12 15.7(18) . .
N7 C10 N8 C12 -164.5(10) . .
N6 C9 N8 C10 111.5(11) . .
C8 C9 N8 C10 1.3(13) . .
N6 C9 N8 C12 -87.6(13) . .
C8 C9 N8 C12 162.2(9) . .
N11 C12 N8 C10 -114.6(12) . .
N11 C12 N8 C9 86.7(13) . .
O3 C13 N9 C11 13(2) . .
N10 C13 N9 C11 -163.9(11) . .
O3 C13 N9 C14 172.3(13) . .
N10 C13 N9 C14 -4.9(14) . .
N6 C11 N9 C13 -115.7(12) . .
N6 C11 N9 C14 87.0(14) . .
N11 C14 N9 C13 111.5(12) . .
C15 C14 N9 C13 1.7(14) . .
N11 C14 N9 C11 -89.6(14) . .
C15 C14 N9 C11 160.7(11) . .
O3 C13 N10 C17 -13.0(19) . .
N9 C13 N10 C17 164.2(10) . .
O3 C13 N10 C15 -171.0(12) . .
N9 C13 N10 C15 6.2(13) . .
N13 C17 N10 C13 125.1(11) . .
N13 C17 N10 C15 -78.8(13) . .
N12 C15 N10 C13 -117.0(11) . .
C14 C15 N10 C13 -5.0(13) . .
N12 C15 N10 C17 85.0(13) . .
C14 C15 N10 C17 -163.0(10) . .
O10 C16 N11 C14 -172.3(12) . .
N12 C16 N11 C14 8.1(15) . .
O10 C16 N11 C12 -15.7(19) . .
N12 C16 N11 C12 164.8(10) . .
N9 C14 N11 C16 -117.6(12) . .
C15 C14 N11 C16 -6.8(13) . .
N9 C14 N11 C12 85.6(13) . .
C15 C14 N11 C12 -163.7(9) . .
N8 C12 N11 C16 122.6(12) . .
N8 C12 N11 C14 -82.2(13) . .
O10 C16 N12 C18 15(2) . .
N11 C16 N12 C18 -165.2(11) . .
O10 C16 N12 C15 174.7(13) . .
N11 C16 N12 C15 -5.7(14) . .
N15 C18 N12 C16 -119.2(12) . .
N15 C18 N12 C15 84.0(14) . .
N10 C15 N12 C16 112.5(11) . .
C14 C15 N12 C16 1.4(13) . .
N10 C15 N12 C18 -88.5(14) . .
C14 C15 N12 C18 160.4(11) . .
O4 C19 N13 C20 178.4(11) . .
N14 C19 N13 C20 -1.8(13) . .
O4 C19 N13 C17 12.7(16) . .
N14 C19 N13 C17 -167.4(9) . .
N15 C20 N13 C19 111.1(11) . .
C21 C20 N13 C19 -1.6(12) . .
N15 C20 N13 C17 -84.1(14) . .
C21 C20 N13 C17 163.1(9) . .
N10 C17 N13 C19 -116.0(11) . .
N10 C17 N13 C20 80.3(13) . .
O4 C19 N14 C23 -10.2(18) . .
N13 C19 N14 C23 169.9(10) . .
O4 C19 N14 C21 -175.2(11) . .
N13 C19 N14 C21 5.0(13) . .
N17 C23 N14 C19 101.9(13) . .
N17 C23 N14 C21 -94.3(13) . .
N16 C21 N14 C19 -112.1(11) . .
C20 C21 N14 C19 -5.6(12) . .
N16 C21 N14 C23 82.9(13) . .
C20 C21 N14 C23 -170.6(10) . .
O11 C22 N15 C20 -177.9(11) . .
N16 C22 N15 C20 -0.4(14) . .
O11 C22 N15 C18 -17.8(17) . .
N16 C22 N15 C18 159.6(10) . .
N13 C20 N15 C22 -114.0(12) . .
C21 C20 N15 C22 -1.2(12) . .
N13 C20 N15 C18 85.6(14) . .
C21 C20 N15 C18 -161.6(10) . .
N12 C18 N15 C22 119.5(12) . .
N12 C18 N15 C20 -82.5(13) . .
O11 C22 N16 C24 -9(2) . .
N15 C22 N16 C24 173.5(11) . .
O11 C22 N16 C21 179.5(11) . .
N15 C22 N16 C21 2.1(14) . .
N19 C24 N16 C22 -77.4(18) . .
N19 C24 N16 C21 93.9(14) . .
N14 C21 N16 C22 104.3(12) . .
C20 C21 N16 C22 -2.6(12) . .
N14 C21 N16 C24 -68.8(13) . .
C20 C21 N16 C24 -175.7(9) . .
O5 C25 N17 C26 173.6(11) . .
N18 C25 N17 C26 -9.4(12) . .
O5 C25 N17 C23 2.5(18) . .
N18 C25 N17 C23 179.4(9) . .
N19 C26 N17 C25 116.7(10) . .
C27 C26 N17 C25 9.1(12) . .
N19 C26 N17 C23 -72.3(13) . .
C27 C26 N17 C23 -179.9(10) . .
N14 C23 N17 C25 -106.3(13) . .
N14 C23 N17 C26 83.7(14) . .
O5 C25 N18 C29 -8.7(17) . .
N17 C25 N18 C29 174.1(10) . .
O5 C25 N18 C27 -177.1(10) . .
N17 C25 N18 C27 5.7(13) . .
N21 C29 N18 C25 110.0(12) . .
N21 C29 N18 C27 -83.0(14) . .
N20 C27 N18 C25 -111.0(11) . .
C26 C27 N18 C25 -0.1(12) . .
N20 C27 N18 C29 80.4(14) . .
C26 C27 N18 C29 -168.6(10) . .
O12 C28 N19 C26 180.0(12) . .
N20 C28 N19 C26 2.2(16) . .
O12 C28 N19 C24 -11(2) . .
N20 C28 N19 C24 170.9(11) . .
N17 C26 N19 C28 -109.3(12) . .
C27 C26 N19 C28 1.2(14) . .
N17 C26 N19 C24 80.0(12) . .
C27 C26 N19 C24 -169.5(10) . .
N16 C24 N19 C28 83.6(18) . .
N16 C24 N19 C26 -107.4(13) . .
N19 C28 N20 C27 -4.8(15) . .
O12 C28 N20 C27 177.3(11) . .
N19 C28 N20 C30 -161.9(11) . .
O12 C28 N20 C30 20.2(18) . .
N18 C27 N20 C28 116.4(11) . .
C26 C27 N20 C28 5.3(13) . .
N18 C27 N20 C30 -85.7(13) . .
C26 C27 N20 C30 163.2(9) . .
N23 C30 N20 C28 -114.3(12) . .
N23 C30 N20 C27 90.5(12) . .
O6 C31 N21 C32 176.7(12) . .
N22 C31 N21 C32 -0.1(14) . .
O6 C31 N21 C29 10(2) . .
N22 C31 N21 C29 -166.3(11) . .
C33 C32 N21 C31 -3.5(13) . .
N23 C32 N21 C31 111.9(11) . .
C33 C32 N21 C29 163.2(10) . .
N23 C32 N21 C29 -81.4(13) . .
N18 C29 N21 C31 -108.1(14) . .
N18 C29 N21 C32 87.5(14) . .
O6 C31 N22 C35 -14(2) . .
N21 C31 N22 C35 162.4(11) . .
O6 C31 N22 C33 -173.1(12) . .
N21 C31 N22 C33 3.7(15) . .
N25 C35 N22 C31 116.9(14) . .
N25 C35 N22 C33 -86.6(15) . .
N24 C33 N22 C31 -116.0(11) . .
C32 C33 N22 C31 -5.5(14) . .
N24 C33 N22 C35 84.8(14) . .
C32 C33 N22 C35 -164.8(11) . .
O13 C34 N23 C30 -13(2) . .
N24 C34 N23 C30 167.0(11) . .
O13 C34 N23 C32 -175.6(13) . .
N24 C34 N23 C32 4.8(14) . .
N20 C30 N23 C34 115.8(12) . .
N20 C30 N23 C32 -84.3(13) . .
N21 C32 N23 C34 -118.7(11) . .
C33 C32 N23 C34 -2.3(14) . .
N21 C32 N23 C30 78.7(14) . .
C33 C32 N23 C30 -165.0(11) . .
O13 C34 N24 C36 14(2) . .
N23 C34 N24 C36 -166.2(12) . .
O13 C34 N24 C33 175.0(13) . .
N23 C34 N24 C33 -5.4(15) . .
N27 C36 N24 C34 -112.1(14) . .
N27 C36 N24 C33 89.0(14) . .
C32 C33 N24 C34 3.7(15) . .
N22 C33 N24 C34 113.1(12) . .
C32 C33 N24 C36 164.8(12) . .
N22 C33 N24 C36 -85.8(14) . .
O7 C37 N25 C35 9(2) . .
N26 C37 N25 C35 -170.0(11) . .
O7 C37 N25 C38 176.6(12) . .
N26 C37 N25 C38 -2.3(14) . .
N22 C35 N25 C37 -109.0(14) . .
N22 C35 N25 C38 84.7(15) . .
N27 C38 N25 C37 108.5(12) . .
C39 C38 N25 C37 -0.2(13) . .
N27 C38 N25 C35 -83.7(14) . .
C39 C38 N25 C35 167.6(11) . .
O7 C37 N26 C41 -12.1(19) . .
N25 C37 N26 C41 166.9(11) . .
O7 C37 N26 C39 -174.9(12) . .
N25 C37 N26 C39 4.0(13) . .
N1 C41 N26 C37 116.8(12) . .
N1 C41 N26 C39 -82.2(13) . .
N28 C39 N26 C37 -116.8(11) . .
C38 C39 N26 C37 -3.9(12) . .
N28 C39 N26 C41 79.9(13) . .
C38 C39 N26 C41 -167.3(10) . .
O14 C40 N27 C36 -17(2) . .
N28 C40 N27 C36 163.1(11) . .
O14 C40 N27 C38 -173.1(12) . .
N28 C40 N27 C38 7.3(14) . .
N24 C36 N27 C40 117.8(12) . .
N24 C36 N27 C38 -88.2(13) . .
N25 C38 N27 C40 -117.9(12) . .
C39 C38 N27 C40 -8.0(13) . .
N25 C38 N27 C36 85.2(13) . .
C39 C38 N27 C36 -165.0(10) . .
O14 C40 N28 C39 177.3(12) . .
N27 C40 N28 C39 -3.2(14) . .
O14 C40 N28 C42 12(2) . .
N27 C40 N28 C42 -168.7(10) . .
N26 C39 N28 C40 110.9(12) . .
C38 C39 N28 C40 -2.0(13) . .
N26 C39 N28 C42 -83.2(13) . .
C38 C39 N28 C42 163.9(10) . .
N3 C42 N28 C40 -108.9(13) . .
N3 C42 N28 C39 86.9(13) . .
N1 C1 O1 Nd1 162.4(17) . .
N2 C1 O1 Nd1 -21(3) . .
O6W Nd1 O1 C1 -180(2) . .
O1W Nd1 O1 C1 -40(3) . .
O2 Nd1 O1 C1 -8(2) . .
O9W Nd1 O1 C1 -85(2) . .
O5 Nd1 O1 C1 139(2) 2_677 .
O7W Nd1 O1 C1 100(2) . .
O12W Nd1 O1 C1 -131(2) . .
O2W Nd1 O1 C1 50(2) . .
N6 C7 O2 Nd1 -130.3(17) . .
N5 C7 O2 Nd1 53(3) . .
O6W Nd1 O2 C7 -3(2) . .
O1W Nd1 O2 C7 143(2) . .
O9W Nd1 O2 C7 58(2) . .
O5 Nd1 O2 C7 -164.4(19) 2_677 .
O7W Nd1 O2 C7 -80(2) . .
O1 Nd1 O2 C7 -17(2) . .
O12W Nd1 O2 C7 101(2) . .
O2W Nd1 O2 C7 -142(2) . .
N17 C25 O5 Nd1 -87(2) . 2_677
N18 C25 O5 Nd1 96.3(17) . 2_677
N4 C4 O8 Nd2 -88.7(19) . 2_566
N3 C4 O8 Nd2 90.0(19) . 2_566
N16 C22 O11 Nd2 53(2) . .
N15 C22 O11 Nd2 -130.3(15) . .
O8W Nd2 O11 C22 58.7(18) . .
O8 Nd2 O11 C22 -162.2(17) 2_566 .
O4W Nd2 O11 C22 145.3(19) . .
O12 Nd2 O11 C22 -14.9(18) . .
O3W Nd2 O11 C22 0(2) . .
O11W Nd2 O11 C22 -79.1(18) . .
O10W Nd2 O11 C22 103.4(18) . .
O5W Nd2 O11 C22 -140.4(19) . .
N19 C28 O12 Nd2 -15(3) . .
N20 C28 O12 Nd2 162.4(15) . .
O8W Nd2 O12 C28 -84(2) . .
O8 Nd2 O12 C28 139(2) 2_566 .
O11 Nd2 O12 C28 -9(2) . .
O4W Nd2 O12 C28 -39(2) . .
O3W Nd2 O12 C28 -179(2) . .
O11W Nd2 O12 C28 99(2) . .
O10W Nd2 O12 C28 -133(2) . .
O5W Nd2 O12 C28 48(2) . .

loop_
_platon_squeeze_void_nr
_platon_squeeze_void_average_x
_platon_squeeze_void_average_y
_platon_squeeze_void_average_z
_platon_squeeze_void_volume
_platon_squeeze_void_count_electrons
_platon_squeeze_void_content
1 0.005 0.000 0.500 1674 1033 ' '
2 0.249 0.689 0.794 66 33 ' '
3 0.256 0.845 0.685 8 4 ' '
4 0.751 0.311 0.206 66 30 ' '
5 0.744 0.155 0.315 8 3 ' '
